data_1555673
loop_
_publ_author_name
'Rivera-Hern\'andez, Alejandro'
'Fallon, Brendan J.'
'Ventre, Sandrine'
'Simon, C\'edric'
'Tremblay, Marie-H\'el\`ene'
'Gontard, Geoffrey'
'Derat, Etienne'
'Amatore, Muriel'
'Aubert, Corinne'
'Petit, Marc'

_publ_section_title
;
 Regio- and Stereoselective Hydrosilylation of Unsymmetrical Alkynes
 Catalyzed by a Well-Defined, Low-Valent Cobalt Catalyst.
;
_journal_issue 17
_journal_name_full 'Organic letters'
_journal_page_first 4242
_journal_page_last 4245
_journal_paper_doi 10.1021/acs.orglett.6b01987
_journal_volume 18
_journal_year 2016
_chemical_formula_moiety 'C34 H30 Si'
_chemical_formula_sum 'C34 H30 Si'
_chemical_formula_weight 466.67
_space_group_crystal_system monoclinic
_space_group_IT_number 14
_space_group_name_Hall '-P 2ybc'
_space_group_name_H-M_alt 'P 1 21/c 1'
_atom_sites_solution_hydrogens mixed
_atom_sites_solution_primary dual
_atom_sites_solution_secondary difmap
_cell_angle_alpha 90
_cell_angle_beta 106.521(2)
_cell_angle_gamma 90
_cell_formula_units_Z 4
_cell_length_a 14.7880(3)
_cell_length_b 10.1322(2)
_cell_length_c 18.5936(4)
_cell_measurement_reflns_used 9874
_cell_measurement_temperature 200(1)
_cell_measurement_theta_max 30.52
_cell_measurement_theta_min 2.32
_cell_volume 2670.95(10)
_computing_cell_refinement 'Bruker SAINT'
_computing_data_collection 'Bruker APEX2'
_computing_data_reduction 'Bruker SAINT'
_computing_molecular_graphics 'SXGRAPH (Farrugia, 2012)'
_computing_publication_material 'WinGX publication routines (Farrugia, 2012)'
_computing_structure_refinement 'SHELXL-2014/7 (Sheldrick, 2014)'
_computing_structure_solution 'SHELXT-2014/5 (Sheldrick, 2014)'
_diffrn_ambient_temperature 200(1)
_diffrn_detector_area_resol_mean 8.3333
_diffrn_measured_fraction_theta_full 1.000
_diffrn_measured_fraction_theta_max 0.998
_diffrn_measurement_device_type 'Bruker APEX-II CCD'
_diffrn_measurement_method '\f and \w scans'
_diffrn_radiation_monochromator 'curved graphite'
_diffrn_radiation_source 'fine-focus sealed tube'
_diffrn_radiation_type MoK\a
_diffrn_radiation_wavelength 0.71073
_diffrn_reflns_av_R_equivalents 0.0198
_diffrn_reflns_av_unetI/netI 0.0151
_diffrn_reflns_Laue_measured_fraction_full 1.000
_diffrn_reflns_Laue_measured_fraction_max 0.998
_diffrn_reflns_limit_h_max 21
_diffrn_reflns_limit_h_min -21
_diffrn_reflns_limit_k_max 14
_diffrn_reflns_limit_k_min -14
_diffrn_reflns_limit_l_max 26
_diffrn_reflns_limit_l_min -26
_diffrn_reflns_number 45252
_diffrn_reflns_point_group_measured_fraction_full 1.000
_diffrn_reflns_point_group_measured_fraction_max 0.998
_diffrn_reflns_theta_full 25.242
_diffrn_reflns_theta_max 30.580
_diffrn_reflns_theta_min 1.436
_exptl_absorpt_coefficient_mu 0.108
_exptl_absorpt_correction_T_max 0.746
_exptl_absorpt_correction_T_min 0.723
_exptl_absorpt_correction_type multi-scan
_exptl_absorpt_process_details
; 
R.H. Blessing, Acta Cryst. (1995), A51, 33-38
;
_exptl_crystal_colour colourless
_exptl_crystal_density_diffrn 1.161
_exptl_crystal_density_method 'not measured'
_exptl_crystal_description prism
_exptl_crystal_F_000 992
_exptl_crystal_size_max 0.3
_exptl_crystal_size_mid 0.2
_exptl_crystal_size_min 0.1
_refine_diff_density_max 0.340
_refine_diff_density_min -0.191
_refine_diff_density_rms 0.042
_refine_ls_extinction_method none
_refine_ls_goodness_of_fit_ref 1.047
_refine_ls_hydrogen_treatment constr
_refine_ls_matrix_type full
_refine_ls_number_parameters 318
_refine_ls_number_reflns 8193
_refine_ls_number_restraints 0
_refine_ls_restrained_S_all 1.047
_refine_ls_R_factor_all 0.0553
_refine_ls_R_factor_gt 0.0416
_refine_ls_shift/su_max 0.001
_refine_ls_shift/su_mean 0.000
_refine_ls_structure_factor_coef Fsqd
_refine_ls_weighting_details 'w=1/[\s^2^(Fo^2^)+(0.0522P)^2^+0.8751P] where P=(Fo^2^+2Fc^2^)/3'
_refine_ls_weighting_scheme calc
_refine_ls_wR_factor_gt 0.1075
_refine_ls_wR_factor_ref 0.1193
_reflns_number_gt 6598
_reflns_number_total 8193
_reflns_threshold_expression 'I > 2\s(I)'
_cod_data_source_file ol6b01987_si_002.cif
_cod_data_source_block Compound_3la
_cod_original_sg_symbol_H-M 'P 21/c'
_cod_database_code 1555673
_shelx_space_group_comment
;
The symmetry employed for this shelxl refinement is uniquely defined
by the following loop, which should always be used as a source of
symmetry information in preference to the above space-group names.
They are only intended as comments.
;

loop_
_space_group_symop_operation_xyz
'x, y, z'
'-x, y+1/2, -z+1/2'
'-x, -y, -z'
'x, -y-1/2, z-1/2'

loop_
_atom_site_label
_atom_site_type_symbol
_atom_site_fract_x
_atom_site_fract_y
_atom_site_fract_z
_atom_site_U_iso_or_equiv
_atom_site_adp_type
_atom_site_occupancy
_atom_site_site_symmetry_order
_atom_site_calc_flag
_atom_site_refinement_flags_posn
_atom_site_refinement_flags_adp
Si1 Si 0.73164(2) 0.71666(3) 0.44212(2) 0.02553(8) Uani 1 1 d . .
C1 C 0.74258(8) 0.55403(11) 0.49305(6) 0.0264(2) Uani 1 1 d . .
C2 C 0.79350(8) 0.55023(11) 0.56523(6) 0.0286(2) Uani 1 1 d . .
H2 H 0.8240 0.6308 0.5841 0.034 Uiso 1 1 calc R U
C3 C 0.69742(8) 0.43437(11) 0.45128(6) 0.0296(2) Uani 1 1 d . .
C4 C 0.75111(11) 0.32317(13) 0.44714(7) 0.0410(3) Uani 1 1 d . .
H4 H 0.8156 0.3201 0.4754 0.049 Uiso 1 1 calc R U
C5 C 0.71117(13) 0.21663(14) 0.40206(8) 0.0510(4) Uani 1 1 d . .
H5 H 0.7488 0.1418 0.3993 0.061 Uiso 1 1 calc R U
C6 C 0.61772(13) 0.21888(15) 0.36144(8) 0.0520(4) Uani 1 1 d . .
H6 H 0.5910 0.1465 0.3301 0.062 Uiso 1 1 calc R U
C7 C 0.56285(11) 0.32693(16) 0.36631(8) 0.0472(3) Uani 1 1 d . .
H7 H 0.4978 0.3277 0.3394 0.057 Uiso 1 1 calc R U
C8 C 0.60245(9) 0.43462(13) 0.41045(7) 0.0367(3) Uani 1 1 d . .
H8 H 0.5644 0.5091 0.4128 0.044 Uiso 1 1 calc R U
C9 C 0.81022(8) 0.44077(11) 0.62076(6) 0.0278(2) Uani 1 1 d . .
C10 C 0.90311(8) 0.39595(12) 0.65150(7) 0.0342(2) Uani 1 1 d . .
C11 C 0.92229(10) 0.30746(14) 0.71141(8) 0.0422(3) Uani 1 1 d . .
H11 H 0.9849 0.2765 0.7324 0.051 Uiso 1 1 calc R U
C12 C 0.85178(11) 0.26442(14) 0.74057(8) 0.0452(3) Uani 1 1 d . .
H12 H 0.8660 0.2049 0.7818 0.054 Uiso 1 1 calc R U
C13 C 0.76056(10) 0.30764(14) 0.70997(7) 0.0412(3) Uani 1 1 d . .
H13 H 0.7120 0.2762 0.7297 0.049 Uiso 1 1 calc R U
C14 C 0.73852(9) 0.39699(12) 0.65038(6) 0.0329(2) Uani 1 1 d . .
C15 C 0.98114(10) 0.44439(18) 0.62112(10) 0.0531(4) Uani 1 1 d . .
H15A H 0.9908 0.5391 0.6312 0.080 Uiso 1 1 calc R U
H15B H 0.9640 0.4291 0.5669 0.080 Uiso 1 1 calc R U
H15C H 1.0394 0.3966 0.6455 0.080 Uiso 1 1 calc R U
C16 C 0.64021(9) 0.45143(16) 0.62320(9) 0.0459(3) Uani 1 1 d . .
H16A H 0.6010 0.4120 0.6520 0.069 Uiso 1 1 calc R U
H16B H 0.6135 0.4304 0.5699 0.069 Uiso 1 1 calc R U
H16C H 0.6420 0.5474 0.6299 0.069 Uiso 1 1 calc R U
C17 C 0.81462(8) 0.83839(11) 0.50332(6) 0.0289(2) Uani 1 1 d . .
C18 C 0.91203(9) 0.81567(14) 0.52511(8) 0.0395(3) Uani 1 1 d . .
H18 H 0.9361 0.7386 0.5080 0.047 Uiso 1 1 calc R U
C19 C 0.97389(10) 0.90369(17) 0.57120(9) 0.0495(3) Uani 1 1 d . .
H19 H 1.0397 0.8859 0.5860 0.059 Uiso 1 1 calc R U
C20 C 0.94020(11) 1.01724(16) 0.59568(8) 0.0487(3) Uani 1 1 d . .
H20 H 0.9828 1.0773 0.6274 0.058 Uiso 1 1 calc R U
C21 C 0.84524(11) 1.04329(14) 0.57421(7) 0.0436(3) Uani 1 1 d . .
H21 H 0.8221 1.1219 0.5905 0.052 Uiso 1 1 calc R U
C22 C 0.78287(9) 0.95439(12) 0.52863(7) 0.0342(2) Uani 1 1 d . .
H22 H 0.7172 0.9730 0.5144 0.041 Uiso 1 1 calc R U
C23 C 0.76295(8) 0.70342(11) 0.35156(6) 0.0278(2) Uani 1 1 d . .
C24 C 0.80057(9) 0.81429(12) 0.32564(7) 0.0348(2) Uani 1 1 d . .
H24 H 0.8109 0.8926 0.3549 0.042 Uiso 1 1 calc R U
C25 C 0.82324(10) 0.81259(14) 0.25795(7) 0.0402(3) Uani 1 1 d . .
H25 H 0.8484 0.8892 0.2413 0.048 Uiso 1 1 calc R U
C26 C 0.80903(10) 0.69936(14) 0.21510(7) 0.0409(3) Uani 1 1 d . .
H26 H 0.8244 0.6979 0.1689 0.049 Uiso 1 1 calc R U
C27 C 0.77243(10) 0.58790(14) 0.23938(7) 0.0414(3) Uani 1 1 d . .
H27 H 0.7632 0.5097 0.2100 0.050 Uiso 1 1 calc R U
C28 C 0.74907(9) 0.59018(13) 0.30666(7) 0.0352(2) Uani 1 1 d . .
H28 H 0.7232 0.5134 0.3225 0.042 Uiso 1 1 calc R U
C29 C 0.60863(8) 0.78259(11) 0.42254(6) 0.0283(2) Uani 1 1 d . .
C30 C 0.56096(9) 0.83737(13) 0.35345(7) 0.0364(3) Uani 1 1 d . .
H30 H 0.5895 0.8357 0.3137 0.044 Uiso 1 1 calc R U
C31 C 0.47260(10) 0.89441(16) 0.34157(8) 0.0448(3) Uani 1 1 d . .
H31 H 0.4416 0.9322 0.2942 0.054 Uiso 1 1 calc R U
C32 C 0.42986(10) 0.89629(16) 0.39851(9) 0.0465(3) Uani 1 1 d . .
H32 H 0.3694 0.9354 0.3904 0.056 Uiso 1 1 calc R U
C33 C 0.47494(10) 0.84126(16) 0.46718(8) 0.0461(3) Uani 1 1 d . .
H33 H 0.4454 0.8420 0.5063 0.055 Uiso 1 1 calc R U
C34 C 0.56317(9) 0.78503(13) 0.47904(7) 0.0376(3) Uani 1 1 d . .
H34 H 0.5936 0.7473 0.5265 0.045 Uiso 1 1 calc R U

loop_
_atom_site_aniso_label
_atom_site_aniso_U_11
_atom_site_aniso_U_22
_atom_site_aniso_U_33
_atom_site_aniso_U_23
_atom_site_aniso_U_13
_atom_site_aniso_U_12
Si1 0.02808(15) 0.02555(14) 0.02336(14) -0.00065(10) 0.00797(11) -0.00019(11)
C1 0.0274(5) 0.0258(5) 0.0268(5) -0.0002(4) 0.0089(4) 0.0005(4)
C2 0.0296(5) 0.0277(5) 0.0284(5) -0.0006(4) 0.0081(4) -0.0009(4)
C3 0.0383(6) 0.0273(5) 0.0238(5) 0.0008(4) 0.0099(4) -0.0029(4)
C4 0.0540(8) 0.0336(6) 0.0333(6) -0.0018(5) 0.0087(5) 0.0056(6)
C5 0.0825(11) 0.0314(6) 0.0396(7) -0.0051(5) 0.0183(7) 0.0040(7)
C6 0.0825(11) 0.0392(7) 0.0355(7) -0.0098(5) 0.0187(7) -0.0208(7)
C7 0.0512(8) 0.0523(8) 0.0369(6) -0.0084(6) 0.0106(6) -0.0204(7)
C8 0.0387(6) 0.0371(6) 0.0341(6) -0.0028(5) 0.0099(5) -0.0072(5)
C9 0.0308(5) 0.0274(5) 0.0232(4) -0.0022(4) 0.0045(4) 0.0002(4)
C10 0.0315(6) 0.0360(6) 0.0316(5) -0.0034(4) 0.0036(4) 0.0029(5)
C11 0.0404(7) 0.0408(7) 0.0368(6) 0.0014(5) -0.0030(5) 0.0066(5)
C12 0.0565(8) 0.0401(7) 0.0318(6) 0.0083(5) 0.0007(6) -0.0009(6)
C13 0.0482(7) 0.0416(7) 0.0331(6) 0.0057(5) 0.0102(5) -0.0074(6)
C14 0.0349(6) 0.0334(6) 0.0290(5) 0.0001(4) 0.0069(4) -0.0028(5)
C15 0.0324(6) 0.0687(10) 0.0574(9) 0.0089(8) 0.0115(6) 0.0072(7)
C16 0.0334(6) 0.0552(8) 0.0511(8) 0.0120(6) 0.0154(6) 0.0010(6)
C17 0.0341(5) 0.0284(5) 0.0244(5) -0.0002(4) 0.0088(4) -0.0045(4)
C18 0.0344(6) 0.0407(6) 0.0434(7) -0.0034(5) 0.0113(5) -0.0042(5)
C19 0.0354(7) 0.0583(9) 0.0516(8) -0.0019(7) 0.0069(6) -0.0119(6)
C20 0.0548(8) 0.0488(8) 0.0395(7) -0.0073(6) 0.0082(6) -0.0225(7)
C21 0.0602(9) 0.0342(6) 0.0362(6) -0.0078(5) 0.0132(6) -0.0097(6)
C22 0.0422(6) 0.0309(6) 0.0295(5) -0.0020(4) 0.0101(5) -0.0025(5)
C23 0.0268(5) 0.0317(5) 0.0250(5) 0.0004(4) 0.0076(4) 0.0016(4)
C24 0.0453(7) 0.0294(5) 0.0313(5) 0.0023(4) 0.0133(5) 0.0018(5)
C25 0.0501(7) 0.0396(6) 0.0334(6) 0.0101(5) 0.0160(5) 0.0000(6)
C26 0.0478(7) 0.0518(8) 0.0256(5) 0.0031(5) 0.0148(5) 0.0015(6)
C27 0.0517(8) 0.0448(7) 0.0284(5) -0.0076(5) 0.0128(5) -0.0058(6)
C28 0.0402(6) 0.0374(6) 0.0293(5) -0.0042(5) 0.0120(5) -0.0082(5)
C29 0.0302(5) 0.0263(5) 0.0282(5) -0.0014(4) 0.0082(4) -0.0006(4)
C30 0.0346(6) 0.0440(7) 0.0300(5) 0.0015(5) 0.0083(4) 0.0025(5)
C31 0.0365(6) 0.0536(8) 0.0390(7) 0.0040(6) 0.0022(5) 0.0089(6)
C32 0.0321(6) 0.0542(8) 0.0518(8) -0.0035(6) 0.0098(6) 0.0095(6)
C33 0.0408(7) 0.0571(9) 0.0459(7) -0.0004(6) 0.0211(6) 0.0073(6)
C34 0.0388(6) 0.0434(7) 0.0330(6) 0.0043(5) 0.0140(5) 0.0063(5)

loop_
_atom_type_symbol
_atom_type_description
_atom_type_scat_dispersion_real
_atom_type_scat_dispersion_imag
_atom_type_scat_source
C C 0.0033 0.0016 'International Tables Vol C Tables 4.2.6.8 and 6.1.1.4'
H H 0.0000 0.0000 'International Tables Vol C Tables 4.2.6.8 and 6.1.1.4'
Si Si 0.0817 0.0704 'International Tables Vol C Tables 4.2.6.8 and 6.1.1.4'

loop_
_geom_angle_atom_site_label_1
_geom_angle_atom_site_label_2
_geom_angle_atom_site_label_3
_geom_angle
C23 Si1 C29 108.98(5)
C23 Si1 C17 107.80(5)
C29 Si1 C17 108.33(5)
C23 Si1 C1 112.41(5)
C29 Si1 C1 110.44(5)
C17 Si1 C1 108.77(5)
C2 C1 C3 122.63(10)
C2 C1 Si1 118.17(8)
C3 C1 Si1 119.17(8)
C1 C2 C9 130.69(10)
C4 C3 C8 118.25(11)
C4 C3 C1 120.56(11)
C8 C3 C1 120.98(11)
C5 C4 C3 120.65(14)
C6 C5 C4 120.45(14)
C5 C6 C7 119.67(13)
C6 C7 C8 120.28(14)
C7 C8 C3 120.66(13)
C14 C9 C10 120.02(11)
C14 C9 C2 120.98(10)
C10 C9 C2 118.29(10)
C11 C10 C9 119.07(12)
C11 C10 C15 120.41(12)
C9 C10 C15 120.51(12)
C12 C11 C10 120.92(12)
C11 C12 C13 119.94(12)
C12 C13 C14 120.94(13)
C13 C14 C9 119.09(12)
C13 C14 C16 119.37(12)
C9 C14 C16 121.38(11)
C22 C17 C18 117.25(11)
C22 C17 Si1 122.19(9)
C18 C17 Si1 120.56(9)
C19 C18 C17 121.13(13)
C20 C19 C18 120.21(14)
C21 C20 C19 119.98(13)
C20 C21 C22 119.94(13)
C21 C22 C17 121.48(13)
C24 C23 C28 117.28(10)
C24 C23 Si1 118.44(8)
C28 C23 Si1 124.27(9)
C25 C24 C23 121.56(12)
C26 C25 C24 119.78(12)
C25 C26 C27 120.05(11)
C26 C27 C28 120.07(12)
C27 C28 C23 121.26(11)
C30 C29 C34 117.40(11)
C30 C29 Si1 122.00(9)
C34 C29 Si1 120.50(9)
C31 C30 C29 121.30(12)
C32 C31 C30 119.99(13)
C33 C32 C31 119.93(12)
C32 C33 C34 120.00(13)
C33 C34 C29 121.38(12)

loop_
_geom_bond_atom_site_label_1
_geom_bond_atom_site_label_2
_geom_bond_distance
Si1 C23 1.8737(11)
Si1 C29 1.8739(12)
Si1 C17 1.8782(11)
Si1 C1 1.8845(11)
C1 C2 1.3398(15)
C1 C3 1.4914(15)
C2 C9 1.4872(15)
C3 C4 1.3930(17)
C3 C8 1.3937(17)
C4 C5 1.3912(19)
C5 C6 1.374(3)
C6 C7 1.381(2)
C7 C8 1.3906(18)
C9 C14 1.3989(16)
C9 C10 1.4047(16)
C10 C11 1.3948(18)
C10 C15 1.504(2)
C11 C12 1.376(2)
C12 C13 1.378(2)
C13 C14 1.3957(17)
C14 C16 1.5018(18)
C17 C22 1.3961(16)
C17 C18 1.4001(17)
C18 C19 1.3860(19)
C19 C20 1.381(2)
C20 C21 1.372(2)
C21 C22 1.3913(18)
C23 C24 1.3986(16)
C23 C28 1.3993(16)
C24 C25 1.3918(17)
C25 C26 1.378(2)
C26 C27 1.3823(19)
C27 C28 1.3896(17)
C29 C30 1.3929(16)
C29 C34 1.3991(16)
C30 C31 1.3878(18)
C31 C32 1.379(2)
C32 C33 1.379(2)
C33 C34 1.3828(18)
